data_7237424
loop_
_publ_author_name
'Ma, Yu-Juan'
'Han, Song-De'
'Pan, Jie'
'Mu, Ying'
'Li, Jin-Hua'
'Wang, Guo-Ming'

_publ_section_title
;
 An inorganic--organic hybrid framework from the assembly of an
 electron-rich diphosphonate and electron-deficient tripyridyl moiety
;
_journal_issue 35
_journal_name_full 'Journal of Materials Chemistry C'
_journal_page_first 9341
_journal_paper_doi 10.1039/C8TC02903B
_journal_volume 6
_journal_year 2018
_chemical_formula_sum 'C40 H36 N12 O16 P4 Zn3'
_chemical_formula_weight 1260.80
_space_group_crystal_system triclinic
_space_group_IT_number 2
_space_group_name_Hall '-P 1'
_space_group_name_H-M_alt 'P -1'
_atom_sites_solution_hydrogens mixed
_audit_creation_method SHELXL-2016/6
_audit_update_record
;
2018-07-23 deposited with the CCDC.
2018-08-24 downloaded from the CCDC.
;
_cell_angle_alpha 105.651(4)
_cell_angle_beta 108.779(5)
_cell_angle_gamma 100.702(4)
_cell_formula_units_Z 2
_cell_length_a 10.9701(7)
_cell_length_b 14.1004(6)
_cell_length_c 16.9569(8)
_cell_measurement_reflns_used 4196
_cell_measurement_temperature 293(2)
_cell_measurement_theta_max 30.7650
_cell_measurement_theta_min 2.6170
_cell_volume 2281.9(2)
_computing_cell_refinement 'CrysAlisPro 1.171.39.16b (Rigaku OD, 2015)'
_computing_data_collection 'CrysAlisPro 1.171.39.16b (Rigaku OD, 2015)'
_computing_data_reduction 'CrysAlisPro 1.171.39.16b (Rigaku OD, 2015)'
_computing_molecular_graphics 'DIAMOND (Brandenburg, 1999)'
_computing_publication_material 'SHELXL-2016/6 (Sheldrick, 2016)'
_computing_structure_refinement 'SHELXL-2016/6 (Sheldrick, 2016)'
_computing_structure_solution 'SHELXL-2016/6 (Sheldrick, 2016)'
_diffrn_ambient_temperature 293(2)
_diffrn_measured_fraction_theta_full 0.999
_diffrn_measured_fraction_theta_max 0.999
_diffrn_measurement_device_type 'XtaLAB Mini (ROW)'
_diffrn_radiation_type MoK\a
_diffrn_radiation_wavelength 0.71073
_diffrn_reflns_av_R_equivalents 0.0325
_diffrn_reflns_av_unetI/netI 0.0654
_diffrn_reflns_Laue_measured_fraction_full 0.999
_diffrn_reflns_Laue_measured_fraction_max 0.999
_diffrn_reflns_limit_h_max 13
_diffrn_reflns_limit_h_min -12
_diffrn_reflns_limit_k_max 16
_diffrn_reflns_limit_k_min -16
_diffrn_reflns_limit_l_max 17
_diffrn_reflns_limit_l_min -20
_diffrn_reflns_number 13191
_diffrn_reflns_point_group_measured_fraction_full 0.999
_diffrn_reflns_point_group_measured_fraction_max 0.999
_diffrn_reflns_theta_full 25.009
_diffrn_reflns_theta_max 25.009
_diffrn_reflns_theta_min 2.601
_exptl_absorpt_coefficient_mu 1.793
_exptl_absorpt_correction_T_max 0.792
_exptl_absorpt_correction_T_min 0.731
_exptl_absorpt_correction_type multi-scan
_exptl_absorpt_process_details
;
CrysAlisPro 1.171.39.16b (Rigaku Oxford Diffraction, 2015)
Empirical absorption correction using spherical harmonics,
 implemented in SCALE3 ABSPACK scaling algorithm.
;
_exptl_crystal_colour colorless
_exptl_crystal_density_diffrn 1.835
_exptl_crystal_description rod-shape
_exptl_crystal_F_000 1276
_exptl_crystal_size_max 0.23
_exptl_crystal_size_mid 0.15
_exptl_crystal_size_min 0.13
_refine_diff_density_max 1.828
_refine_diff_density_min -0.737
_refine_diff_density_rms 0.097
_refine_ls_extinction_method none
_refine_ls_goodness_of_fit_ref 1.028
_refine_ls_hydrogen_treatment mixed
_refine_ls_matrix_type full
_refine_ls_number_parameters 681
_refine_ls_number_reflns 8039
_refine_ls_number_restraints 11
_refine_ls_restrained_S_all 1.035
_refine_ls_R_factor_all 0.0655
_refine_ls_R_factor_gt 0.0411
_refine_ls_shift/su_max 0.001
_refine_ls_shift/su_mean 0.000
_refine_ls_structure_factor_coef Fsqd
_refine_ls_weighting_details 'w=1/[\s^2^(Fo^2^)+(0.0502P)^2^] where P=(Fo^2^+2Fc^2^)/3'
_refine_ls_weighting_scheme calc
_refine_ls_wR_factor_gt 0.1003
_refine_ls_wR_factor_ref 0.1092
_reflns_Friedel_coverage 0.000
_reflns_number_gt 6012
_reflns_number_total 8039
_reflns_threshold_expression 'I > 2\s(I)'
_cod_data_source_file c8tc02903b3.cif
_cod_data_source_block 1
_cod_database_code 7237424
_shelx_shelxl_version_number 2016/6
_shelx_space_group_comment
;
The symmetry employed for this shelxl refinement is uniquely defined
by the following loop, which should always be used as a source of
symmetry information in preference to the above space-group names.
They are only intended as comments.
;

loop_
_space_group_symop_operation_xyz
'x, y, z'
'-x, -y, -z'

loop_
_atom_site_label
_atom_site_type_symbol
_atom_site_fract_x
_atom_site_fract_y
_atom_site_fract_z
_atom_site_U_iso_or_equiv
_atom_site_adp_type
_atom_site_occupancy
_atom_site_site_symmetry_order
_atom_site_calc_flag
_atom_site_refinement_flags_posn
_atom_site_refinement_flags_adp
Zn1 Zn 0.99586(5) 0.88622(4) 0.40951(3) 0.02131(13) Uani 1 1 d . .
Zn2 Zn 0.51550(5) 0.62003(4) 0.43714(3) 0.01864(13) Uani 1 1 d . .
Zn3 Zn 0.91175(5) 0.62122(4) 0.58859(3) 0.01834(13) Uani 1 1 d . .
P1 P 0.77531(11) 0.98298(8) 0.40180(8) 0.0204(3) Uani 1 1 d D .
P2 P 0.72804(11) 0.76244(8) 0.40357(7) 0.0190(2) Uani 1 1 d . .
P3 P 0.85089(11) 0.48205(8) 0.37981(7) 0.0162(2) Uani 1 1 d . .
P4 P 0.63432(11) 0.44534(8) 0.45429(7) 0.0164(2) Uani 1 1 d . .
C1 C 0.6495(4) 0.8612(3) 0.3727(3) 0.0207(9) Uani 1 1 d . .
C2 C 0.5499(5) 0.8801(4) 0.4133(4) 0.0347(12) Uani 1 1 d . .
H2A H 0.505464 0.925573 0.390831 0.052 Uiso 1 1 calc R U
H2B H 0.595909 0.911099 0.476848 0.052 Uiso 1 1 calc R U
H2C H 0.484171 0.815726 0.398178 0.052 Uiso 1 1 calc R U
C3 C 0.7303(4) 0.3872(3) 0.3954(3) 0.0166(9) Uani 1 1 d D .
C4 C 0.6368(4) 0.3044(3) 0.3055(3) 0.0299(11) Uani 1 1 d D .
H4A H 0.689401 0.272124 0.277630 0.045 Uiso 1 1 calc R U
H4B H 0.585646 0.335505 0.268098 0.045 Uiso 1 1 calc R U
H4C H 0.576296 0.253463 0.314258 0.045 Uiso 1 1 calc R U
C5 C 0.9284(5) 0.7565(4) 0.2275(3) 0.0408(14) Uani 1 1 d . .
H5 H 0.842112 0.752111 0.226191 0.049 Uiso 1 1 calc R U
C6 C 0.9409(5) 0.7098(4) 0.1491(3) 0.0339(12) Uani 1 1 d . .
H6 H 0.865091 0.675225 0.096384 0.041 Uiso 1 1 calc R U
C7 C 1.0674(4) 0.7157(3) 0.1509(3) 0.0207(9) Uani 1 1 d . .
C8 C 1.1773(4) 0.7679(3) 0.2308(3) 0.0237(10) Uani 1 1 d . .
H8 H 1.264470 0.772151 0.233943 0.028 Uiso 1 1 calc R U
C9 C 1.1555(4) 0.8135(3) 0.3055(3) 0.0233(10) Uani 1 1 d . .
H9 H 1.229852 0.850190 0.358765 0.028 Uiso 1 1 calc R U
C10 C 1.0851(4) 0.6660(3) 0.0674(3) 0.0206(9) Uani 1 1 d . .
C11 C 1.2170(4) 0.6239(3) -0.0048(3) 0.0221(10) Uani 1 1 d . .
C12 C 1.3529(4) 0.6251(3) -0.0044(3) 0.0228(10) Uani 1 1 d . .
C13 C 1.4577(5) 0.6366(4) 0.0716(3) 0.0306(11) Uani 1 1 d . .
H13 H 1.446245 0.647200 0.124951 0.037 Uiso 1 1 calc R U
C14 C 1.5799(5) 0.6324(4) 0.0680(4) 0.0382(13) Uani 1 1 d . .
H14 H 1.648447 0.636450 0.119425 0.046 Uiso 1 1 calc R U
C15 C 1.5033(5) 0.6111(4) -0.0784(4) 0.0394(13) Uani 1 1 d . .
H15 H 1.519055 0.603351 -0.130160 0.047 Uiso 1 1 calc R U
C16 C 1.3755(5) 0.6098(4) -0.0824(3) 0.0323(11) Uani 1 1 d . .
H16 H 1.306017 0.598903 -0.135977 0.039 Uiso 1 1 calc R U
C17 C 0.9929(4) 0.5750(3) -0.0795(3) 0.0204(9) Uani 1 1 d . .
C18 C 0.8734(4) 0.5191(3) -0.1636(3) 0.0177(9) Uani 1 1 d . .
C19 C 0.7437(4) 0.5092(3) -0.1651(3) 0.0241(10) Uani 1 1 d . .
H19 H 0.730982 0.537893 -0.113260 0.029 Uiso 1 1 calc R U
C20 C 0.6364(5) 0.4569(4) -0.2437(3) 0.0265(10) Uani 1 1 d . .
H20 H 0.550277 0.451270 -0.244221 0.032 Uiso 1 1 calc R U
C21 C 0.7734(4) 0.4224(3) -0.3190(3) 0.0217(9) Uani 1 1 d . .
H21 H 0.783342 0.392969 -0.371784 0.026 Uiso 1 1 calc R U
C22 C 0.8867(4) 0.4737(3) -0.2424(3) 0.0229(10) Uani 1 1 d . .
H22 H 0.971809 0.478108 -0.243376 0.027 Uiso 1 1 calc R U
C23 C 0.7697(4) 0.6935(3) 0.7116(3) 0.0253(10) Uani 1 1 d . .
H23 H 0.692236 0.660909 0.659623 0.030 Uiso 1 1 calc R U
C24 C 0.7582(4) 0.7422(3) 0.7890(3) 0.0263(10) Uani 1 1 d . .
H24 H 0.673765 0.743509 0.788946 0.032 Uiso 1 1 calc R U
C25 C 0.8711(4) 0.7892(3) 0.8671(3) 0.0211(10) Uani 1 1 d . .
C26 C 0.9955(4) 0.7871(4) 0.8648(3) 0.0265(10) Uani 1 1 d . .
H26 H 1.074176 0.818851 0.916055 0.032 Uiso 1 1 calc R U
C27 C 0.9995(5) 0.7369(4) 0.7846(3) 0.0276(11) Uani 1 1 d . .
H27 H 1.082871 0.734253 0.783088 0.033 Uiso 1 1 calc R U
C28 C 0.8603(4) 0.8432(3) 0.9515(3) 0.0223(10) Uani 1 1 d . .
C29 C 0.9582(5) 0.9348(3) 1.0986(3) 0.0242(10) Uani 1 1 d . .
C30 C 1.0826(5) 0.9864(3) 1.1809(3) 0.0237(10) Uani 1 1 d . .
C31 C 1.2071(5) 0.9885(4) 1.1771(3) 0.0318(11) Uani 1 1 d . .
H31 H 1.213931 0.957956 1.123423 0.038 Uiso 1 1 calc R U
C32 C 1.3195(5) 1.0364(4) 1.2540(3) 0.0383(13) Uani 1 1 d . .
H32 H 1.402691 1.038167 1.250474 0.046 Uiso 1 1 calc R U
C33 C 1.1989(5) 1.0791(4) 1.3361(3) 0.0342(12) Uani 1 1 d . .
H33 H 1.195393 1.110367 1.390855 0.041 Uiso 1 1 calc R U
C34 C 1.0786(5) 1.0337(4) 1.2624(3) 0.0316(11) Uani 1 1 d . .
H34 H 0.996894 1.034937 1.267408 0.038 Uiso 1 1 calc R U
C35 C 0.7336(5) 0.8896(3) 1.0271(3) 0.0264(10) Uani 1 1 d . .
C36 C 0.5982(5) 0.8862(3) 1.0266(3) 0.0258(10) Uani 1 1 d . .
C37 C 0.5737(5) 0.8982(4) 1.1032(3) 0.0349(12) Uani 1 1 d . .
H37 H 0.642660 0.910697 1.157426 0.042 Uiso 1 1 calc R U
C38 C 0.4427(6) 0.8910(4) 1.0963(4) 0.0449(14) Uani 1 1 d . .
H38 H 0.425811 0.896275 1.147392 0.054 Uiso 1 1 calc R U
C39 C 0.3669(5) 0.8683(4) 0.9508(4) 0.0389(13) Uani 1 1 d . .
H39 H 0.297290 0.860699 0.898431 0.047 Uiso 1 1 calc R U
C40 C 0.4917(5) 0.8695(4) 0.9488(3) 0.0353(12) Uani 1 1 d . .
H40 H 0.503889 0.859151 0.895709 0.042 Uiso 1 1 calc R U
N1 N 1.0329(4) 0.8074(3) 0.3051(2) 0.0248(8) Uani 1 1 d . .
N2 N 1.2096(3) 0.6707(3) 0.0726(2) 0.0224(8) Uani 1 1 d . .
N3 N 1.1130(4) 0.5766(3) -0.0828(2) 0.0239(8) Uani 1 1 d . .
N4 N 0.9732(4) 0.6194(3) -0.0061(2) 0.0220(8) Uani 1 1 d . .
N5 N 1.6061(4) 0.6230(3) -0.0038(3) 0.0393(11) Uani 1 1 d . .
N6 N 0.6480(4) 0.4129(3) -0.3205(2) 0.0234(8) Uani 1 1 d . .
N7 N 0.8904(4) 0.6916(3) 0.7086(2) 0.0215(8) Uani 1 1 d . .
N8 N 0.7376(4) 0.8421(3) 0.9485(2) 0.0262(9) Uani 1 1 d . .
N9 N 0.9737(4) 0.8876(3) 1.0245(2) 0.0253(9) Uani 1 1 d . .
N10 N 0.8395(4) 0.9370(3) 1.1040(2) 0.0247(8) Uani 1 1 d . .
N11 N 1.3187(4) 1.0811(3) 1.3340(3) 0.0385(10) Uani 1 1 d . .
N12 N 0.3400(4) 0.8772(3) 1.0228(3) 0.0409(11) Uani 1 1 d . .
O1 O 0.8774(3) 0.9632(2) 0.3626(2) 0.0276(7) Uani 1 1 d . .
O2 O 0.7005(3) 1.0503(2) 0.3573(2) 0.0333(8) Uani 1 1 d D .
H2 H 0.664390 1.089910 0.391188 0.050 Uiso 1 1 d DR U
O3 O 0.8307(3) 1.0341(2) 0.50190(19) 0.0264(7) Uani 1 1 d D .
O4 O 0.8807(3) 0.8134(2) 0.45360(19) 0.0226(7) Uani 1 1 d . .
O5 O 0.6919(3) 0.6771(2) 0.31619(19) 0.0276(7) Uani 1 1 d D .
O6 O 0.6702(3) 0.7304(2) 0.46576(19) 0.0261(7) Uani 1 1 d . .
O7 O 0.9405(3) 0.4261(2) 0.34794(18) 0.0210(7) Uani 1 1 d . .
O8 O 0.7674(3) 0.5118(2) 0.30234(18) 0.0241(7) Uani 1 1 d D .
H8A H 0.736(4) 0.568(2) 0.310(3) 0.036 Uiso 1 1 d D U
O9 O 0.9235(3) 0.5743(2) 0.46437(18) 0.0192(6) Uani 1 1 d . .
O10 O 0.7312(3) 0.5262(2) 0.54245(19) 0.0239(7) Uani 1 1 d . .
O11 O 0.5471(3) 0.4891(2) 0.39369(19) 0.0231(7) Uani 1 1 d . .
O12 O 0.5503(3) 0.3569(2) 0.46876(19) 0.0228(7) Uani 1 1 d . .
O13 O 0.5765(4) 0.8208(3) 0.2756(2) 0.0537(11) Uani 1 1 d . .
H13A H 0.629121 0.809683 0.251716 0.081 Uiso 1 1 calc R U
O14 O 0.8041(3) 0.3362(2) 0.44954(19) 0.0249(7) Uani 1 1 d D .
H14A H 0.741204 0.282377 0.445434 0.037 Uiso 1 1 d DR U
O15 O 1.0052(3) 0.7692(2) 0.5993(2) 0.0330(8) Uani 1 1 d . .
O16 O 0.5980(3) 0.1580(3) 0.4483(2) 0.0402(9) Uani 1 1 d D .
H16A H 0.583962 0.219153 0.468040 0.060 Uiso 1 1 d DR U
H16B H 0.507278 0.132843 0.421446 0.060 Uiso 1 1 d DR U

loop_
_atom_site_aniso_label
_atom_site_aniso_U_11
_atom_site_aniso_U_22
_atom_site_aniso_U_33
_atom_site_aniso_U_23
_atom_site_aniso_U_13
_atom_site_aniso_U_12
Zn1 0.0179(3) 0.0246(3) 0.0166(3) 0.0019(2) 0.0076(2) 0.0019(2)
Zn2 0.0158(3) 0.0215(3) 0.0150(3) 0.0041(2) 0.0053(2) 0.0026(2)
Zn3 0.0171(3) 0.0201(3) 0.0144(3) 0.0013(2) 0.0067(2) 0.0040(2)
P1 0.0193(6) 0.0203(6) 0.0203(6) 0.0052(5) 0.0085(5) 0.0045(5)
P2 0.0168(6) 0.0188(6) 0.0162(6) 0.0036(5) 0.0047(5) 0.0011(5)
P3 0.0150(6) 0.0205(6) 0.0119(5) 0.0030(5) 0.0059(5) 0.0059(5)
P4 0.0137(6) 0.0186(6) 0.0145(6) 0.0018(5) 0.0067(5) 0.0035(5)
C1 0.013(2) 0.022(2) 0.017(2) 0.0021(19) -0.0004(19) 0.0002(19)
C2 0.023(3) 0.028(3) 0.056(4) 0.014(3) 0.020(3) 0.007(2)
C3 0.014(2) 0.016(2) 0.013(2) -0.0003(17) 0.0021(18) 0.0027(18)
C4 0.025(3) 0.028(3) 0.026(3) -0.001(2) 0.009(2) 0.000(2)
C5 0.016(3) 0.060(4) 0.028(3) -0.006(3) 0.008(2) 0.002(3)
C6 0.020(3) 0.045(3) 0.017(2) -0.008(2) 0.005(2) 0.000(2)
C7 0.022(2) 0.024(2) 0.014(2) 0.0041(19) 0.006(2) 0.008(2)
C8 0.016(2) 0.032(3) 0.020(2) 0.006(2) 0.007(2) 0.005(2)
C9 0.020(2) 0.027(3) 0.015(2) 0.0008(19) 0.004(2) 0.004(2)
C10 0.022(2) 0.023(2) 0.018(2) 0.0073(19) 0.010(2) 0.005(2)
C11 0.020(2) 0.026(2) 0.020(2) 0.008(2) 0.009(2) 0.005(2)
C12 0.018(2) 0.024(2) 0.021(2) 0.002(2) 0.006(2) 0.004(2)
C13 0.020(3) 0.043(3) 0.020(3) 0.004(2) 0.006(2) 0.005(2)
C14 0.019(3) 0.042(3) 0.037(3) 0.003(3) 0.003(2) 0.003(2)
C15 0.037(3) 0.054(4) 0.037(3) 0.016(3) 0.023(3) 0.020(3)
C16 0.031(3) 0.043(3) 0.024(3) 0.008(2) 0.013(2) 0.015(2)
C17 0.021(2) 0.025(2) 0.016(2) 0.0079(19) 0.007(2) 0.006(2)
C18 0.018(2) 0.017(2) 0.012(2) 0.0035(18) 0.0019(19) 0.0029(18)
C19 0.018(2) 0.035(3) 0.015(2) 0.006(2) 0.007(2) 0.005(2)
C20 0.020(3) 0.036(3) 0.020(2) 0.006(2) 0.007(2) 0.008(2)
C21 0.022(2) 0.027(2) 0.012(2) 0.0033(19) 0.005(2) 0.005(2)
C22 0.017(2) 0.031(3) 0.021(2) 0.009(2) 0.007(2) 0.010(2)
C23 0.018(2) 0.033(3) 0.018(2) 0.004(2) 0.004(2) 0.005(2)
C24 0.018(2) 0.033(3) 0.023(3) 0.004(2) 0.009(2) 0.004(2)
C25 0.022(2) 0.026(2) 0.017(2) 0.005(2) 0.011(2) 0.008(2)
C26 0.018(2) 0.035(3) 0.017(2) 0.000(2) 0.005(2) 0.004(2)
C27 0.020(3) 0.039(3) 0.019(2) 0.000(2) 0.010(2) 0.007(2)
C28 0.025(3) 0.022(2) 0.019(2) 0.003(2) 0.011(2) 0.008(2)
C29 0.025(3) 0.029(3) 0.021(2) 0.008(2) 0.012(2) 0.009(2)
C30 0.027(3) 0.025(2) 0.015(2) 0.0037(19) 0.005(2) 0.008(2)
C31 0.029(3) 0.035(3) 0.022(3) -0.002(2) 0.009(2) 0.009(2)
C32 0.025(3) 0.039(3) 0.040(3) 0.002(3) 0.009(3) 0.009(2)
C33 0.041(3) 0.037(3) 0.013(2) -0.005(2) 0.005(2) 0.013(3)
C34 0.033(3) 0.040(3) 0.021(3) 0.008(2) 0.011(2) 0.011(2)
C35 0.033(3) 0.026(3) 0.022(3) 0.007(2) 0.015(2) 0.009(2)
C36 0.025(3) 0.028(3) 0.024(3) 0.004(2) 0.013(2) 0.007(2)
C37 0.036(3) 0.042(3) 0.031(3) 0.010(2) 0.019(3) 0.014(3)
C38 0.045(4) 0.058(4) 0.049(4) 0.018(3) 0.035(3) 0.024(3)
C39 0.025(3) 0.046(3) 0.041(3) 0.007(3) 0.011(3) 0.011(3)
C40 0.033(3) 0.037(3) 0.032(3) 0.005(2) 0.017(3) 0.008(2)
N1 0.016(2) 0.027(2) 0.019(2) -0.0051(17) 0.0066(17) -0.0009(17)
N2 0.016(2) 0.029(2) 0.0157(19) 0.0030(17) 0.0043(16) 0.0032(17)
N3 0.016(2) 0.034(2) 0.0146(19) 0.0039(17) 0.0028(17) 0.0053(17)
N4 0.019(2) 0.030(2) 0.0122(19) 0.0033(17) 0.0041(17) 0.0063(17)
N5 0.027(3) 0.047(3) 0.043(3) 0.011(2) 0.016(2) 0.012(2)
N6 0.021(2) 0.025(2) 0.020(2) 0.0069(17) 0.0031(17) 0.0082(17)
N7 0.021(2) 0.023(2) 0.017(2) 0.0018(16) 0.0079(17) 0.0044(17)
N8 0.021(2) 0.035(2) 0.016(2) 0.0000(17) 0.0082(17) 0.0051(18)
N9 0.024(2) 0.033(2) 0.0135(19) 0.0010(17) 0.0077(18) 0.0064(18)
N10 0.022(2) 0.029(2) 0.018(2) 0.0020(17) 0.0097(18) 0.0059(18)
N11 0.035(3) 0.038(3) 0.027(2) 0.000(2) 0.002(2) 0.013(2)
N12 0.033(3) 0.044(3) 0.053(3) 0.015(2) 0.027(2) 0.015(2)
O1 0.0309(19) 0.0280(18) 0.0344(19) 0.0160(15) 0.0203(16) 0.0116(15)
O2 0.041(2) 0.036(2) 0.034(2) 0.0181(16) 0.0177(17) 0.0218(17)
O3 0.0189(17) 0.0269(17) 0.0198(17) -0.0023(14) 0.0037(14) -0.0009(14)
O4 0.0139(16) 0.0276(17) 0.0248(17) 0.0136(14) 0.0044(14) 0.0021(13)
O5 0.0329(19) 0.0235(17) 0.0203(17) 0.0014(14) 0.0075(15) 0.0096(15)
O6 0.0211(17) 0.0301(18) 0.0178(17) 0.0052(14) 0.0065(14) -0.0063(14)
O7 0.0193(16) 0.0328(18) 0.0141(15) 0.0075(14) 0.0092(13) 0.0109(14)
O8 0.0316(19) 0.0293(18) 0.0123(15) 0.0069(14) 0.0058(14) 0.0172(15)
O9 0.0208(16) 0.0191(15) 0.0139(15) 0.0019(12) 0.0077(13) 0.0018(13)
O10 0.0192(17) 0.0253(17) 0.0181(16) -0.0030(13) 0.0098(14) -0.0021(13)
O11 0.0215(17) 0.0263(17) 0.0189(16) 0.0047(13) 0.0061(14) 0.0098(14)
O12 0.0245(18) 0.0199(16) 0.0235(17) 0.0025(13) 0.0159(15) 0.0016(14)
O13 0.063(3) 0.044(2) 0.026(2) 0.0034(18) -0.006(2) 0.009(2)
O14 0.0204(17) 0.0242(17) 0.0345(19) 0.0162(15) 0.0114(15) 0.0070(14)
O15 0.048(2) 0.0237(18) 0.0202(17) 0.0057(14) 0.0101(16) 0.0044(16)
O16 0.039(2) 0.034(2) 0.048(2) 0.0111(18) 0.0188(19) 0.0133(17)

loop_
_atom_type_symbol
_atom_type_description
_atom_type_scat_dispersion_real
_atom_type_scat_dispersion_imag
_atom_type_scat_source
C C 0.0033 0.0016 'International Tables Vol C Tables 4.2.6.8 and 6.1.1.4'
H H 0.0000 0.0000 'International Tables Vol C Tables 4.2.6.8 and 6.1.1.4'
N N 0.0061 0.0033 'International Tables Vol C Tables 4.2.6.8 and 6.1.1.4'
O O 0.0106 0.0060 'International Tables Vol C Tables 4.2.6.8 and 6.1.1.4'
P P 0.1023 0.0942 'International Tables Vol C Tables 4.2.6.8 and 6.1.1.4'
Zn Zn 0.2839 1.4301 'International Tables Vol C Tables 4.2.6.8 and 6.1.1.4'

loop_
_geom_angle_atom_site_label_1
_geom_angle_atom_site_label_2
_geom_angle_atom_site_label_3
_geom_angle
_geom_angle_site_symmetry_1
_geom_angle_site_symmetry_3
O3 Zn1 O4 113.52(12) 2_776 .
O3 Zn1 O1 116.28(13) 2_776 .
O4 Zn1 O1 97.80(12) . .
O3 Zn1 N1 104.37(14) 2_776 .
O4 Zn1 N1 120.02(14) . .
O1 Zn1 N1 105.08(14) . .
O6 Zn2 O12 110.91(12) . 2_666
O6 Zn2 O11 110.04(13) . .
O12 Zn2 O11 118.62(12) 2_666 .
O6 Zn2 N6 117.47(13) . 2_665
O12 Zn2 N6 106.48(13) 2_666 2_665
O11 Zn2 N6 92.51(13) . 2_665
O10 Zn3 O7 115.58(12) . 2_766
O10 Zn3 O15 139.34(13) . .
O7 Zn3 O15 104.96(13) 2_766 .
O10 Zn3 O9 92.03(11) . .
O7 Zn3 O9 97.45(11) 2_766 .
O15 Zn3 O9 85.38(11) . .
O10 Zn3 N7 89.54(12) . .
O7 Zn3 N7 91.11(12) 2_766 .
O15 Zn3 N7 86.75(13) . .
O9 Zn3 N7 169.62(12) . .
O1 P1 O3 115.82(18) . .
O1 P1 O2 107.69(17) . .
O3 P1 O2 109.52(17) . .
O1 P1 C1 109.51(19) . .
O3 P1 C1 106.92(18) . .
O2 P1 C1 107.07(19) . .
O5 P2 O6 114.45(17) . .
O5 P2 O4 112.53(17) . .
O6 P2 O4 109.18(16) . .
O5 P2 C1 105.20(18) . .
O6 P2 C1 106.72(18) . .
O4 P2 C1 108.37(18) . .
O9 P3 O7 115.01(17) . .
O9 P3 O8 111.44(16) . .
O7 P3 O8 107.24(15) . .
O9 P3 C3 109.72(17) . .
O7 P3 C3 106.53(17) . .
O8 P3 C3 106.45(18) . .
O10 P4 O11 113.02(17) . .
O10 P4 O12 110.41(16) . .
O11 P4 O12 112.16(17) . .
O10 P4 C3 109.02(18) . .
O11 P4 C3 106.27(17) . .
O12 P4 C3 105.56(16) . .
O13 C1 C2 107.6(4) . .
O13 C1 P1 107.3(3) . .
C2 C1 P1 109.7(3) . .
O13 C1 P2 107.4(3) . .
C2 C1 P2 112.4(3) . .
P1 C1 P2 112.2(2) . .
O14 C3 C4 107.3(3) . .
O14 C3 P4 106.3(2) . .
C4 C3 P4 111.1(3) . .
O14 C3 P3 108.9(3) . .
C4 C3 P3 109.8(3) . .
P4 C3 P3 113.1(2) . .
N1 C5 C6 123.7(4) . .
C7 C6 C5 118.3(4) . .
C6 C7 C8 118.9(4) . .
C6 C7 C10 119.9(4) . .
C8 C7 C10 121.2(4) . .
C9 C8 C7 118.9(4) . .
N1 C9 C8 122.9(4) . .
N4 C10 N2 125.6(4) . .
N4 C10 C7 116.5(4) . .
N2 C10 C7 117.9(4) . .
N3 C11 N2 125.6(4) . .
N3 C11 C12 116.8(4) . .
N2 C11 C12 117.6(4) . .
C13 C12 C16 118.1(4) . .
C13 C12 C11 121.1(4) . .
C16 C12 C11 120.7(4) . .
C12 C13 C14 119.1(4) . .
N5 C14 C13 124.1(5) . .
N5 C15 C16 123.5(5) . .
C15 C16 C12 118.4(5) . .
N3 C17 N4 125.0(4) . .
N3 C17 C18 116.9(4) . .
N4 C17 C18 118.2(4) . .
C22 C18 C19 118.3(4) . .
C22 C18 C17 121.1(4) . .
C19 C18 C17 120.6(4) . .
C20 C19 C18 118.8(4) . .
N6 C20 C19 123.4(4) . .
N6 C21 C22 122.3(4) . .
C21 C22 C18 119.4(4) . .
N7 C23 C24 121.6(4) . .
C23 C24 C25 120.3(4) . .
C24 C25 C26 118.5(4) . .
C24 C25 C28 120.9(4) . .
C26 C25 C28 120.7(4) . .
C27 C26 C25 118.1(4) . .
N7 C27 C26 123.6(4) . .
N8 C28 N9 125.1(4) . .
N8 C28 C25 117.2(4) . .
N9 C28 C25 117.7(4) . .
N9 C29 N10 125.0(4) . .
N9 C29 C30 116.6(4) . .
N10 C29 C30 118.4(4) . .
C34 C30 C31 118.3(4) . .
C34 C30 C29 121.8(4) . .
C31 C30 C29 119.9(4) . .
C32 C31 C30 118.4(4) . .
N11 C32 C31 124.7(5) . .
N11 C33 C34 124.2(4) . .
C33 C34 C30 118.3(4) . .
N10 C35 N8 125.8(4) . .
N10 C35 C36 118.3(4) . .
N8 C35 C36 115.9(4) . .
C40 C36 C37 118.0(4) . .
C40 C36 C35 120.5(4) . .
C37 C36 C35 121.4(4) . .
C36 C37 C38 117.7(5) . .
N12 C38 C37 125.1(5) . .
N12 C39 C40 123.9(5) . .
C39 C40 C36 119.2(5) . .
C9 N1 C5 117.3(4) . .
C9 N1 Zn1 124.3(3) . .
C5 N1 Zn1 117.9(3) . .
C10 N2 C11 114.3(4) . .
C11 N3 C17 114.6(4) . .
C10 N4 C17 114.8(4) . .
C14 N5 C15 116.7(4) . .
C20 N6 C21 117.7(4) . .
C20 N6 Zn2 117.4(3) . 2_665
C21 N6 Zn2 121.5(3) . 2_665
C27 N7 C23 117.9(4) . .
C27 N7 Zn3 119.7(3) . .
C23 N7 Zn3 122.4(3) . .
C28 N8 C35 114.6(4) . .
C28 N9 C29 115.2(4) . .
C35 N10 C29 114.3(4) . .
C33 N11 C32 116.0(4) . .
C38 N12 C39 116.0(4) . .
P1 O1 Zn1 117.87(17) . .
P1 O3 Zn1 134.14(18) . 2_776
P2 O4 Zn1 124.90(17) . .
P2 O6 Zn2 128.68(18) . .
P3 O7 Zn3 131.39(17) . 2_766
P3 O9 Zn3 135.58(16) . .
P4 O10 Zn3 136.23(17) . .
P4 O11 Zn2 122.82(17) . .
P4 O12 Zn2 122.40(17) . 2_666

loop_
_geom_bond_atom_site_label_1
_geom_bond_atom_site_label_2
_geom_bond_distance
_geom_bond_site_symmetry_2
Zn1 O3 1.896(3) 2_776
Zn1 O4 1.936(3) .
Zn1 O1 1.956(3) .
Zn1 N1 2.026(3) .
Zn2 O6 1.902(3) .
Zn2 O12 1.929(3) 2_666
Zn2 O11 1.934(3) .
Zn2 N6 2.063(4) 2_665
Zn3 O10 1.945(3) .
Zn3 O7 1.974(3) 2_766
Zn3 O15 2.078(3) .
Zn3 O9 2.085(3) .
Zn3 N7 2.118(3) .
P1 O1 1.507(3) .
P1 O3 1.511(3) .
P1 O2 1.555(3) .
P1 C1 1.822(4) .
P2 O5 1.511(3) .
P2 O6 1.517(3) .
P2 O4 1.533(3) .
P2 C1 1.872(4) .
P3 O9 1.502(3) .
P3 O7 1.511(3) .
P3 O8 1.551(3) .
P3 C3 1.834(4) .
P4 O10 1.507(3) .
P4 O11 1.510(3) .
P4 O12 1.533(3) .
P4 C3 1.827(4) .
C1 O13 1.468(5) .
C1 C2 1.494(6) .
C3 O14 1.453(4) .
C3 C4 1.525(6) .
C5 N1 1.332(6) .
C5 C6 1.377(6) .
C6 C7 1.365(6) .
C7 C8 1.383(6) .
C7 C10 1.492(5) .
C8 C9 1.374(6) .
C9 N1 1.330(5) .
C10 N4 1.328(5) .
C10 N2 1.328(5) .
C11 N3 1.329(5) .
C11 N2 1.337(5) .
C11 C12 1.486(6) .
C12 C13 1.368(6) .
C12 C16 1.390(6) .
C13 C14 1.373(6) .
C14 N5 1.317(6) .
C15 N5 1.340(6) .
C15 C16 1.378(6) .
C17 N3 1.332(5) .
C17 N4 1.339(5) .
C17 C18 1.477(6) .
C18 C22 1.384(6) .
C18 C19 1.395(6) .
C19 C20 1.357(6) .
C20 N6 1.342(5) .
C21 N6 1.348(5) .
C21 C22 1.368(6) .
C23 N7 1.346(5) .
C23 C24 1.364(6) .
C24 C25 1.376(6) .
C25 C26 1.384(6) .
C25 C28 1.482(5) .
C26 C27 1.372(6) .
C27 N7 1.334(6) .
C28 N8 1.328(5) .
C28 N9 1.332(6) .
C29 N9 1.335(5) .
C29 N10 1.339(5) .
C29 C30 1.482(6) .
C30 C34 1.382(6) .
C30 C31 1.383(6) .
C31 C32 1.362(7) .
C32 N11 1.336(6) .
C33 N11 1.323(6) .
C33 C34 1.381(7) .
C35 N10 1.328(6) .
C35 N8 1.338(5) .
C35 C36 1.474(6) .
C36 C40 1.377(7) .
C36 C37 1.383(6) .
C37 C38 1.385(7) .
C38 N12 1.321(7) .
C39 N12 1.325(6) .
C39 C40 1.377(6) .
